data_2223265
loop_
_publ_author_name
'Bendjeddou, Lamia'
'Cherouana, Aouatef'
'Hadjadj, Nasreddine'
'Dahaoui, Slimane'
'Lecomte, Claude'

_publ_section_title
;
 Adeninium 3-carboxyanilinium bis(perchlorate) trihydrate
;
_journal_coeditor_code AT2870
_journal_issue 10
_journal_name_full 'Acta Crystallographica Section E'
_journal_page_first o2303
_journal_page_last o2304
_journal_paper_doi 10.1107/S1600536809034199
_journal_volume 65
_journal_year 2009
_chemical_formula_iupac 'C5 H6 N5 +, C7 H8 N O2 +, 2Cl O4 -, 3H2 O'
_chemical_formula_moiety 'C5 H6 N5 +, C7 H8 N O2 +, 2(Cl O4 -), 3(H2 O)'
_chemical_formula_structural 'C12 H20 Cl2 N6 O13'
_chemical_formula_sum 'C12 H20 Cl2 N6 O13'
_chemical_formula_weight 527.24
_chemical_name_systematic
;
Adeninium 3-carboxyanilinium bis(perchlorate) trihydrate
;
_space_group_IT_number 2
_symmetry_cell_setting triclinic
_symmetry_space_group_name_Hall '-P 1'
_symmetry_space_group_name_H-M 'P -1'
_cell_angle_alpha 71.431(7)
_cell_angle_beta 85.800(5)
_cell_angle_gamma 78.192(4)
_cell_formula_units_Z 2
_cell_length_a 8.95610(10)
_cell_length_b 10.5563(2)
_cell_length_c 11.7362(2)
_cell_measurement_reflns_used 55756
_cell_measurement_temperature 120
_cell_measurement_theta_max 31.59
_cell_measurement_theta_min 0.999
_cell_volume 1029.52(5)
_computing_cell_refinement 'DENZO and SCALEPACK (Otwinowski & Minor, 1997)'
_computing_data_collection '<i>CAD-4 Software</i> (Enraf--Nonius, 1989)'
_computing_data_reduction 'DENZO and SCALEPACK (Otwinowski & Minor, 1997)'
_computing_molecular_graphics 'ORTEP-3 (Farrugia, 1997)'
_computing_publication_material
;
WinGX (Farrugia, 1999), PARST97 (Nardelli, 1995), Mercury
(Macrae
<i>et al.</i>, 2006) and POVRay (Persistence of Vision Team,
2004)
;
_computing_structure_refinement 'SHELXL97 (Sheldrick, 2008)'
_computing_structure_solution 'SIR92 (Altomare <i>et al.</i>,  1993)'
_diffrn_ambient_temperature 120
_diffrn_measured_fraction_theta_full 0.999
_diffrn_measured_fraction_theta_max 0.999
_diffrn_measurement_device_type 'Nonius KappaCCD'
_diffrn_measurement_method \w
_diffrn_radiation_monochromator graphite
_diffrn_radiation_source 'fine-focus sealed tube'
_diffrn_radiation_type MoK\a
_diffrn_radiation_wavelength 0.71073
_diffrn_reflns_av_R_equivalents 0.0280
_diffrn_reflns_av_sigmaI/netI 0.0252
_diffrn_reflns_limit_h_max 13
_diffrn_reflns_limit_h_min 0
_diffrn_reflns_limit_k_max 15
_diffrn_reflns_limit_k_min -14
_diffrn_reflns_limit_l_max 17
_diffrn_reflns_limit_l_min -17
_diffrn_reflns_number 55756
_diffrn_reflns_theta_full 31.59
_diffrn_reflns_theta_max 31.59
_diffrn_reflns_theta_min 2.80
_exptl_absorpt_coefficient_mu 0.398
_exptl_absorpt_correction_type none
_exptl_crystal_colour ' brown'
_exptl_crystal_density_diffrn 1.701
_exptl_crystal_density_method 'not measured'
_exptl_crystal_description ' needle'
_exptl_crystal_F_000 544
_exptl_crystal_size_max 0.161
_exptl_crystal_size_mid 0.1
_exptl_crystal_size_min 0.08
_refine_diff_density_max 0.704
_refine_diff_density_min -0.636
_refine_ls_extinction_method none
_refine_ls_goodness_of_fit_ref 0.971
_refine_ls_hydrogen_treatment mixed
_refine_ls_matrix_type full
_refine_ls_number_parameters 316
_refine_ls_number_reflns 6914
_refine_ls_number_restraints 9
_refine_ls_restrained_S_all 0.971
_refine_ls_R_factor_all 0.0402
_refine_ls_R_factor_gt 0.032
_refine_ls_shift/su_max 0.001
_refine_ls_shift/su_mean 0.000
_refine_ls_structure_factor_coef Fsqd
_refine_ls_weighting_details 'calc w=1/[\s^2^(Fo^2^)+(0.0626P)^2^+0.328P] where P=(Fo^2^+2Fc^2^)/3'
_refine_ls_weighting_scheme calc
_refine_ls_wR_factor_gt 0.0935
_refine_ls_wR_factor_ref 0.0976
_reflns_number_gt 5822
_reflns_number_total 6914
_reflns_threshold_expression I>2\s(I)
_cod_data_source_file at2870.cif
_cod_data_source_block I
_cod_database_code 2223265
_cod_database_fobs_code 2223265

loop_
_symmetry_equiv_pos_as_xyz
'x, y, z'
'-x, -y, -z'

loop_
_atom_site_type_symbol
_atom_site_label
_atom_site_fract_x
_atom_site_fract_y
_atom_site_fract_z
_atom_site_U_iso_or_equiv
_atom_site_adp_type
_atom_site_calc_flag
_atom_site_refinement_flags
_atom_site_occupancy
_atom_site_disorder_assembly
_atom_site_disorder_group
Cl Cl2 0.19523(3) 0.56122(3) 0.55586(2) 0.01535(6) Uani d . 1 . .
Cl Cl1 0.26532(3) 0.01925(3) 0.32829(3) 0.01919(7) Uani d . 1 . .
O O4 0.18456(11) -0.09092(10) 0.38018(9) 0.02546(19) Uani d . 1 . .
O O8 0.32466(10) 0.59734(10) 0.59496(9) 0.02321(18) Uani d . 1 . .
O O2 0.15769(12) 0.14560(10) 0.28846(11) 0.0331(2) Uani d . 1 . .
O O5 0.16150(11) 0.43814(9) 0.64068(9) 0.0262(2) Uani d . 1 . .
O O6 0.22752(11) 0.54327(10) 0.43911(8) 0.0256(2) Uani d . 1 . .
O O1W 0.84304(11) 0.11571(10) 0.36340(9) 0.02322(18) Uani d D 1 . .
H H11W 0.9191(16) 0.1428(19) 0.3222(14) 0.035 Uiso d D 1 . .
H H21W 0.848(2) 0.1307(19) 0.4293(11) 0.035 Uiso d D 1 . .
O O2M -0.17505(10) 0.23783(10) 1.07286(8) 0.02331(18) Uani d . 1 . .
O O3 0.36504(13) 0.02378(12) 0.41750(10) 0.0337(2) Uani d . 1 . .
O O3W 0.46761(11) 0.68985(11) 0.31943(9) 0.02467(19) Uani d D 1 . .
H H23W 0.4054(18) 0.6368(16) 0.3575(16) 0.037 Uiso d D 1 . .
H H13W 0.4085(18) 0.7627(12) 0.2763(15) 0.037 Uiso d D 1 . .
O O2W 0.41376(10) 0.23763(9) 0.51016(8) 0.01987(17) Uani d D 1 . .
H H22W 0.4707(17) 0.1627(12) 0.5132(16) 0.03 Uiso d D 1 . .
H H12W 0.4495(19) 0.2689(16) 0.5578(14) 0.03 Uiso d D 1 . .
O O7 0.06388(10) 0.66963(9) 0.54746(8) 0.02176(18) Uani d . 1 . .
O O1M -0.27521(10) 0.26982(10) 0.89398(8) 0.02123(18) Uani d . 1 . .
H H1M -0.3543 0.2954 0.9269 0.032 Uiso calc R 1 . .
O O1 0.35415(12) -0.00416(13) 0.22739(10) 0.0358(3) Uani d . 1 . .
N N3A 0.11767(11) 0.45851(10) 0.13693(9) 0.01576(17) Uani d . 1 . .
N N9A 0.19753(11) 0.44133(10) -0.06160(8) 0.01525(17) Uani d . 1 . .
H H9A 0.1122 0.4736 -0.0989 0.018 Uiso calc R 1 . .
N N1A 0.32637(11) 0.37745(10) 0.27036(8) 0.01595(18) Uani d . 1 . .
H H1A 0.355 0.3641 0.3423 0.019 Uiso calc R 1 . .
N N7A 0.44549(11) 0.35292(10) -0.02915(9) 0.01645(18) Uani d . 1 . .
N N1 0.15132(11) 0.14796(10) 0.62650(9) 0.01761(18) Uani d . 1 . .
H H3N 0.0719 0.2065 0.5864 0.026 Uiso calc R 1 . .
H H1N 0.1521 0.0656 0.6211 0.026 Uiso calc R 1 . .
H H2N 0.2373 0.1751 0.5951 0.026 Uiso calc R 1 . .
N N6A 0.57570(11) 0.29041(11) 0.22322(9) 0.0204(2) Uani d . 1 . .
H H61 0.6025 0.2766 0.2957 0.024 Uiso calc R 1 . .
H H62 0.642 0.2695 0.1721 0.024 Uiso calc R 1 . .
C C4A 0.22236(12) 0.42565(11) 0.05563(10) 0.01409(19) Uani d . 1 . .
C C2M -0.01192(12) 0.18475(11) 0.91804(10) 0.01548(19) Uani d . 1 . .
C C6M 0.25407(13) 0.08172(13) 0.94549(11) 0.0204(2) Uani d . 1 . .
H H6M 0.3389 0.0453 0.9949 0.025 Uiso calc R 1 . .
C C5M 0.26698(13) 0.08683(12) 0.82521(11) 0.0194(2) Uani d . 1 . .
H H5M 0.3596 0.0535 0.7939 0.023 Uiso calc R 1 . .
C C5A 0.37585(12) 0.37129(11) 0.07482(10) 0.01494(19) Uani d . 1 . .
C C1M -0.16129(13) 0.23298(12) 0.96985(10) 0.0169(2) Uani d . 1 . .
C C4M 0.13915(13) 0.14247(11) 0.75291(10) 0.01572(19) Uani d . 1 . .
C C6A 0.43380(13) 0.34339(11) 0.19055(10) 0.0158(2) Uani d . 1 . .
C C3M -0.00021(13) 0.19153(11) 0.79698(10) 0.01574(19) Uani d . 1 . .
H H3M -0.0846 0.2284 0.7471 0.019 Uiso calc R 1 . .
C C2A 0.17701(13) 0.43122(12) 0.24266(10) 0.0168(2) Uani d . 1 . .
H H2A 0.1123 0.45 0.3034 0.02 Uiso calc R 1 . .
C C7M 0.11526(13) 0.13073(12) 0.99212(11) 0.0182(2) Uani d . 1 . .
H H7M 0.1073 0.1275 1.0724 0.022 Uiso calc R 1 . .
C C8A 0.33410(13) 0.39600(12) -0.10839(10) 0.0164(2) Uani d . 1 . .
H H8A 0.3475 0.3954 -0.1876 0.02 Uiso calc R 1 . .

loop_
_atom_site_aniso_label
_atom_site_aniso_U_11
_atom_site_aniso_U_22
_atom_site_aniso_U_33
_atom_site_aniso_U_12
_atom_site_aniso_U_13
_atom_site_aniso_U_23
Cl2 0.01578(12) 0.01495(12) 0.01556(12) -0.00305(9) -0.00132(8) -0.00477(9)
Cl1 0.01813(12) 0.01781(13) 0.02080(13) -0.00179(9) -0.00226(9) -0.00546(10)
O4 0.0315(5) 0.0199(4) 0.0263(5) -0.0088(4) -0.0028(4) -0.0060(4)
O8 0.0197(4) 0.0283(5) 0.0253(4) -0.0077(3) -0.0044(3) -0.0105(4)
O2 0.0240(5) 0.0175(4) 0.0522(7) 0.0008(4) -0.0025(4) -0.0057(4)
O5 0.0276(5) 0.0169(4) 0.0291(5) -0.0063(3) -0.0021(4) 0.0013(3)
O6 0.0291(5) 0.0330(5) 0.0210(4) -0.0087(4) 0.0028(4) -0.0161(4)
O1W 0.0230(4) 0.0241(4) 0.0248(4) -0.0031(3) -0.0008(3) -0.0114(4)
O2M 0.0197(4) 0.0324(5) 0.0181(4) -0.0018(4) 0.0001(3) -0.0103(4)
O3 0.0338(5) 0.0363(6) 0.0382(6) -0.0078(4) -0.0126(4) -0.0182(5)
O3W 0.0210(4) 0.0292(5) 0.0232(4) -0.0015(4) -0.0013(3) -0.0093(4)
O2W 0.0203(4) 0.0218(4) 0.0183(4) -0.0027(3) -0.0025(3) -0.0077(3)
O7 0.0185(4) 0.0191(4) 0.0241(4) 0.0018(3) -0.0016(3) -0.0047(3)
O1M 0.0134(4) 0.0311(5) 0.0186(4) 0.0004(3) -0.0002(3) -0.0100(4)
O1 0.0268(5) 0.0494(7) 0.0241(5) 0.0021(5) 0.0032(4) -0.0080(5)
N3A 0.0147(4) 0.0177(4) 0.0152(4) -0.0025(3) 0.0004(3) -0.0061(3)
N9A 0.0131(4) 0.0185(4) 0.0136(4) -0.0010(3) -0.0019(3) -0.0051(3)
N1A 0.0154(4) 0.0217(5) 0.0120(4) -0.0044(3) -0.0003(3) -0.0065(3)
N7A 0.0143(4) 0.0204(4) 0.0146(4) -0.0018(3) 0.0006(3) -0.0066(3)
N1 0.0159(4) 0.0186(4) 0.0170(4) -0.0014(3) 0.0008(3) -0.0051(4)
N6A 0.0153(4) 0.0295(5) 0.0152(4) -0.0007(4) -0.0030(3) -0.0069(4)
C4A 0.0145(4) 0.0140(4) 0.0136(4) -0.0024(4) -0.0011(4) -0.0041(4)
C2M 0.0147(5) 0.0150(5) 0.0164(5) -0.0032(4) 0.0001(4) -0.0044(4)
C6M 0.0160(5) 0.0218(5) 0.0207(5) -0.0010(4) -0.0038(4) -0.0036(4)
C5M 0.0149(5) 0.0196(5) 0.0213(5) -0.0011(4) -0.0001(4) -0.0044(4)
C5A 0.0139(4) 0.0170(5) 0.0141(5) -0.0027(4) -0.0008(4) -0.0051(4)
C1M 0.0162(5) 0.0166(5) 0.0176(5) -0.0028(4) -0.0005(4) -0.0047(4)
C4M 0.0154(5) 0.0152(5) 0.0158(5) -0.0030(4) 0.0002(4) -0.0038(4)
C6A 0.0161(5) 0.0167(5) 0.0149(5) -0.0038(4) 0.0004(4) -0.0050(4)
C3M 0.0141(4) 0.0151(5) 0.0174(5) -0.0021(4) -0.0009(4) -0.0044(4)
C2A 0.0152(5) 0.0194(5) 0.0162(5) -0.0034(4) 0.0005(4) -0.0064(4)
C7M 0.0176(5) 0.0187(5) 0.0171(5) -0.0032(4) -0.0021(4) -0.0038(4)
C8A 0.0161(5) 0.0188(5) 0.0143(5) -0.0023(4) 0.0002(4) -0.0059(4)

loop_
_atom_type_symbol
_atom_type_description
_atom_type_scat_dispersion_real
_atom_type_scat_dispersion_imag
_atom_type_scat_source
C C 0.0033 0.0016 'International Tables Vol C Tables 4.2.6.8 and 6.1.1.4'
H H 0 0 'International Tables Vol C Tables 4.2.6.8 and 6.1.1.4'
N N 0.0061 0.0033 'International Tables Vol C Tables 4.2.6.8 and 6.1.1.4'
O O 0.0106 0.006 'International Tables Vol C Tables 4.2.6.8 and 6.1.1.4'
Cl Cl 0.1484 0.1585 'International Tables Vol C Tables 4.2.6.8 and 6.1.1.4'

loop_
_geom_angle_atom_site_label_1
_geom_angle_atom_site_label_2
_geom_angle_atom_site_label_3
_geom_angle_site_symmetry_1
_geom_angle_site_symmetry_3
_geom_angle
_geom_angle_publ_flag
O5 Cl2 O8 . . 110.25(6) ?
O5 Cl2 O6 . . 110.09(6) ?
O8 Cl2 O6 . . 109.38(6) ?
O5 Cl2 O7 . . 108.72(6) ?
O8 Cl2 O7 . . 109.21(6) ?
O6 Cl2 O7 . . 109.17(6) ?
O1 Cl1 O2 . . 109.41(7) ?
O1 Cl1 O4 . . 108.98(7) ?
O2 Cl1 O4 . . 109.54(6) ?
O1 Cl1 O3 . . 109.60(7) ?
O2 Cl1 O3 . . 110.26(7) ?
O4 Cl1 O3 . . 109.03(6) ?
H11W O1W H21W . . 105.5(15) ?
H23W O3W H13W . . 104.3(14) ?
H22W O2W H12W . . 107.2(14) ?
C1M O1M H1M . . 109.5 ?
C2A N3A C4A . . 112.44(10) ?
C4A N9A C8A . . 106.73(9) ?
C4A N9A H9A . . 126.6 ?
C8A N9A H9A . . 126.6 ?
C2A N1A C6A . . 123.92(10) ?
C2A N1A H1A . . 118 ?
C6A N1A H1A . . 118 ?
C8A N7A C5A . . 104.25(9) ?
C4M N1 H3N . . 109.5 ?
C4M N1 H1N . . 109.5 ?
H3N N1 H1N . . 109.5 ?
C4M N1 H2N . . 109.5 ?
H3N N1 H2N . . 109.5 ?
H1N N1 H2N . . 109.5 ?
C6A N6A H61 . . 120 ?
C6A N6A H62 . . 120 ?
H61 N6A H62 . . 120 ?
N9A C4A N3A . . 127.02(10) ?
N9A C4A C5A . . 105.94(9) ?
N3A C4A C5A . . 127.04(10) ?
C7M C2M C3M . . 120.44(10) ?
C7M C2M C1M . . 119.27(10) ?
C3M C2M C1M . . 120.28(10) ?
C7M C6M C5M . . 120.43(11) ?
C7M C6M H6M . . 119.8 ?
C5M C6M H6M . . 119.8 ?
C4M C5M C6M . . 118.80(11) ?
C4M C5M H5M . . 120.6 ?
C6M C5M H5M . . 120.6 ?
C4A C5A N7A . . 110.32(9) ?
C4A C5A C6A . . 118.20(10) ?
N7A C5A C6A . . 131.47(10) ?
O2M C1M O1M . . 123.91(11) ?
O2M C1M C2M . . 122.61(11) ?
O1M C1M C2M . . 113.47(10) ?
C3M C4M C5M . . 121.97(11) ?
C3M C4M N1 . . 118.77(10) ?
C5M C4M N1 . . 119.25(10) ?
N6A C6A N1A . . 120.99(10) ?
N6A C6A C5A . . 125.47(10) ?
N1A C6A C5A . . 113.54(10) ?
C4M C3M C2M . . 118.65(10) ?
C4M C3M H3M . . 120.7 ?
C2M C3M H3M . . 120.7 ?
N3A C2A N1A . . 124.84(10) ?
N3A C2A H2A . . 117.6 ?
N1A C2A H2A . . 117.6 ?
C6M C7M C2M . . 119.70(11) ?
C6M C7M H7M . . 120.2 ?
C2M C7M H7M . . 120.2 ?
N7A C8A N9A . . 112.76(10) ?
N7A C8A H8A . . 123.6 ?
N9A C8A H8A . . 123.6 ?

loop_
_geom_bond_atom_site_label_1
_geom_bond_atom_site_label_2
_geom_bond_site_symmetry_2
_geom_bond_distance
_geom_bond_publ_flag
Cl2 O5 . 1.4363(9) ?
Cl2 O8 . 1.4387(9) ?
Cl2 O6 . 1.4429(9) ?
Cl2 O7 . 1.4483(9) ?
Cl1 O1 . 1.4367(11) ?
Cl1 O2 . 1.4386(10) ?
Cl1 O4 . 1.4405(10) ?
Cl1 O3 . 1.4432(10) ?
O1W H11W . 0.851(9) ?
O1W H21W . 0.843(9) ?
O2M C1M . 1.2225(14) ?
O3W H23W . 0.869(9) ?
O3W H13W . 0.868(9) ?
O2W H22W . 0.840(9) ?
O2W H12W . 0.843(9) ?
O1M C1M . 1.3173(14) ?
O1M H1M . 0.82 ?
N3A C2A . 1.3082(14) ?
N3A C4A . 1.3625(14) ?
N9A C4A . 1.3618(14) ?
N9A C8A . 1.3623(14) ?
N9A H9A . 0.86 ?
N1A C2A . 1.3612(14) ?
N1A C6A . 1.3687(14) ?
N1A H1A . 0.86 ?
N7A C8A . 1.3220(14) ?
N7A C5A . 1.3804(14) ?
N1 C4M . 1.4630(15) ?
N1 H3N . 0.89 ?
N1 H1N . 0.89 ?
N1 H2N . 0.89 ?
N6A C6A . 1.3110(15) ?
N6A H61 . 0.86 ?
N6A H62 . 0.86 ?
C4A C5A . 1.3819(15) ?
C2M C7M . 1.3936(16) ?
C2M C3M . 1.3969(16) ?
C2M C1M . 1.4893(16) ?
C6M C7M . 1.3894(17) ?
C6M C5M . 1.3925(17) ?
C6M H6M . 0.93 ?
C5M C4M . 1.3876(16) ?
C5M H5M . 0.93 ?
C5A C6A . 1.4096(15) ?
C4M C3M . 1.3802(15) ?
C3M H3M . 0.93 ?
C2A H2A . 0.93 ?
C7M H7M . 0.93 ?
C8A H8A . 0.93 ?

loop_
_geom_hbond_atom_site_label_D
_geom_hbond_atom_site_label_H
_geom_hbond_atom_site_label_A
_geom_hbond_site_symmetry_A
_geom_hbond_distance_DH
_geom_hbond_distance_HA
_geom_hbond_distance_DA
_geom_hbond_angle_DHA
_geom_hbond_publ_flag
N1A H1A O2W . 0.8600 2.0300 2.8135(13) 151.00 yes
N1A H1A O6 . 0.8600 2.5400 3.0145(14) 115.00 yes
O1M H1M N7A 1_456 0.8200 1.8600 2.6676(14) 167.00 yes
N1 H1N O1W 2_656 0.8900 1.8600 2.7381(15) 171.00 yes
N1 H2N O2W . 0.8900 1.9200 2.8111(14) 174.00 yes
N1 H3N O7 2_566 0.8900 2.0000 2.8539(14) 162.00 yes
N9A H9A N3A 2_565 0.8600 2.0700 2.9013(14) 163.00 yes
O3W H13W O1 1_565 0.868(15) 2.297(14) 3.0378(18) 143.5(13) yes
O3W H13W O1M 2_566 0.868(15) 2.548(16) 3.0127(14) 114.5(11) yes
O1W H21W O4 2_656 0.843(15) 2.149(13) 2.9329(14) 154.6(18) yes
O1W H21W O7 2_666 0.843(15) 2.49(2) 3.0553(14) 124.9(14) yes
O2W H22W O3 . 0.841(14) 2.466(15) 2.9164(16) 114.5(13) yes
O2W H22W O3 2_656 0.841(14) 2.161(15) 2.9627(16) 159.3(16) yes
O3W H23W O6 . 0.869(17) 2.062(17) 2.9199(14) 169.5(16) yes
N6A H61 O1W . 0.8600 2.4600 2.9458(15) 116.00 yes
N6A H61 O8 2_666 0.8600 2.3300 3.0126(15) 137.00 yes
N6A H62 O2M 1_654 0.8600 1.9700 2.8187(14) 167.00 yes
C2A H2A O6 . 0.9300 2.5000 3.0047(15) 115.00 yes
C2A H2A O7 2_566 0.9300 2.4800 3.2166(15) 136.00 yes
C5M H5M O1 2_656 0.9300 2.5200 3.3883(17) 156.00 yes
C8A H8A O5 1_554 0.9300 2.5800 3.2881(15) 133.00 yes
C8A H8A O3W 2_665 0.9300 2.4200 3.1994(16) 142.00 yes

loop_
_cod_related_entry_id
_cod_related_entry_database
_cod_related_entry_code
1 ChemSpider 30655868
